data_2022438
loop_
_publ_author_name
'Peloquin, Andrew J.'
'Ragusa, Arianna C.'
'McMillen, Colin D.'
'Pennington, William T.'

_publ_section_title
;
 The reaction of thiourea and 1,3-dimethylthiourea towards organoiodines:
 oxidative bond formation and halogen bonding
;
_journal_coeditor_code VP3021
_journal_issue 10
_journal_name_full 'Acta Crystallographica Section C'
_journal_page_first
;
;
_journal_paper_doi 10.1107/S205322962100869X
_journal_volume 77
_journal_year 2021
_chemical_formula_iupac 'C6 F4 I2, C3 H8 N2 S'
_chemical_formula_moiety 'C6 F4 I2, C3 H8 N2 S'
_chemical_formula_sum 'C9 H8 F4 I2 N2 S'
_chemical_formula_weight 506.03
_chemical_name_systematic
;
1,3-Dimethylthiourea--1,2-diiodo-3,4,5,6-tetrafluorobenzene (1/1)
;
_space_group_crystal_system monoclinic
_space_group_IT_number 14
_space_group_name_Hall '-P 2ybc'
_space_group_name_H-M_alt 'P 1 21/c 1'
_atom_sites_solution_hydrogens mixed
_atom_sites_solution_primary dual
_atom_sites_solution_secondary difmap
_audit_creation_method
;
Olex2 1.3
(compiled 2020.11.12 svn.r5f609507 for OlexSys, GUI svn.r6272)
;
_cell_angle_alpha 90
_cell_angle_beta 98.8980(10)
_cell_angle_gamma 90
_cell_formula_units_Z 4
_cell_length_a 12.1701(4)
_cell_length_b 7.9283(3)
_cell_length_c 14.3228(4)
_cell_measurement_reflns_used 8185
_cell_measurement_temperature 100(2)
_cell_measurement_theta_max 26.37
_cell_measurement_theta_min 3.08
_cell_volume 1365.35(8)
_computing_cell_refinement
;
SAINT (Bruker, 2017)
;
_computing_data_collection
;
APEX3 (Bruker, 2017)
;
_computing_data_reduction
;
SAINT (Bruker, 2017)
;
_computing_molecular_graphics
;
Mercury (Macrae <i>et al.</i>, 2020)
;
_computing_publication_material
;
publCIF (Westrip, 2010) and OLEX2 (Dolomanov <i>et al.</i>,
2009)
;
_computing_structure_refinement
;
SHELXL2018 (Sheldrick, 2015<i>b</i>)
;
_computing_structure_solution
;
SHELXT2018 (Sheldrick, 2015<i>a</i>)
;
_diffrn_ambient_temperature 100(2)
_diffrn_measured_fraction_theta_full 0.977
_diffrn_measured_fraction_theta_max 0.981
_diffrn_measurement_device_type 'Bruker D8 Venture Photon 2'
_diffrn_measurement_method '\f and \w scans'
_diffrn_radiation_type MoK\a
_diffrn_radiation_wavelength 0.71073
_diffrn_reflns_av_R_equivalents 0.0212
_diffrn_reflns_av_unetI/netI 0.0202
_diffrn_reflns_limit_h_max 16
_diffrn_reflns_limit_h_min -16
_diffrn_reflns_limit_k_max 10
_diffrn_reflns_limit_k_min -10
_diffrn_reflns_limit_l_max 17
_diffrn_reflns_limit_l_min -19
_diffrn_reflns_number 11592
_diffrn_reflns_theta_full 25.242
_diffrn_reflns_theta_max 28.287
_diffrn_reflns_theta_min 2.879
_diffrn_source 'Incoatec I\mS'
_diffrn_source_current 1.0
_diffrn_source_power 0.05
_diffrn_source_voltage 50.0
_diffrn_standards_number 0
_exptl_absorpt_coefficient_mu 4.789
_exptl_absorpt_correction_T_max 0.7454
_exptl_absorpt_correction_T_min 0.5946
_exptl_absorpt_correction_type multi-scan
_exptl_absorpt_process_details
;
(SADABS; Bruker, 2017)
;
_exptl_crystal_colour colourless
_exptl_crystal_density_diffrn 2.462
_exptl_crystal_density_method 'not measured'
_exptl_crystal_description plate
_exptl_crystal_F_000 936
_exptl_crystal_size_max 0.242
_exptl_crystal_size_mid 0.209
_exptl_crystal_size_min 0.118
_refine_diff_density_max 0.401
_refine_diff_density_min -0.317
_refine_ls_extinction_method none
_refine_ls_goodness_of_fit_ref 1.111
_refine_ls_hydrogen_treatment mixed
_refine_ls_matrix_type full
_refine_ls_number_parameters 173
_refine_ls_number_reflns 3328
_refine_ls_number_restraints 2
_refine_ls_restrained_S_all 1.112
_refine_ls_R_factor_all 0.0161
_refine_ls_R_factor_gt 0.0150
_refine_ls_shift/su_max 0.002
_refine_ls_shift/su_mean 0.000
_refine_ls_structure_factor_coef Fsqd
_refine_ls_weighting_details 'w=1/[\s^2^(Fo^2^)+(0.0068P)^2^+0.7322P] where P=(Fo^2^+2Fc^2^)/3'
_refine_ls_weighting_scheme calc
_refine_ls_wR_factor_gt 0.0318
_refine_ls_wR_factor_ref 0.0323
_reflns_number_gt 3193
_reflns_number_total 3328
_reflns_threshold_expression 'I > 2\s(I)'
_cod_data_source_file vp3021sup1.cif
_cod_data_source_block 1
_cod_database_code 2022438
_shelx_space_group_comment
;
The symmetry employed for this shelxl refinement is uniquely defined
by the following loop, which should always be used as a source of
symmetry information in preference to the above space-group names.
They are only intended as comments.
;
_shelx_estimated_absorpt_t_min 0.390
_shelx_estimated_absorpt_t_max 0.602

loop_
_space_group_symop_operation_xyz
'x, y, z'
'-x, y+1/2, -z+1/2'
'-x, -y, -z'
'x, -y-1/2, z-1/2'

loop_
_atom_site_type_symbol
_atom_site_label
_atom_site_fract_x
_atom_site_fract_y
_atom_site_fract_z
_atom_site_U_iso_or_equiv
_atom_site_adp_type
_atom_site_calc_flag
_atom_site_occupancy
_atom_site_disorder_assembly
_atom_site_disorder_group
I I1 0.68526(2) 0.43826(2) 0.34599(2) 0.01454(4) Uani d 1 . .
I I2 0.68508(2) 0.91268(2) 0.36555(2) 0.01440(4) Uani d 1 . .
F F1 0.44702(9) 1.00806(13) 0.40403(8) 0.0192(2) Uani d 1 . .
F F2 0.26300(9) 0.83115(14) 0.41833(8) 0.0203(2) Uani d 1 . .
F F3 0.26260(9) 0.49045(14) 0.40307(8) 0.0216(2) Uani d 1 . .
F F4 0.44736(10) 0.32658(13) 0.37401(9) 0.0220(2) Uani d 1 . .
C C1 0.54789(15) 0.5830(2) 0.37247(12) 0.0133(3) Uani d 1 . .
C C2 0.54812(15) 0.7589(2) 0.38083(12) 0.0130(3) Uani d 1 . .
C C3 0.45180(16) 0.8393(2) 0.39706(13) 0.0143(3) Uani d 1 . .
C C4 0.35618(15) 0.7505(2) 0.40477(12) 0.0149(3) Uani d 1 . .
C C5 0.35571(15) 0.5771(2) 0.39634(13) 0.0154(4) Uani d 1 . .
C C6 0.45121(16) 0.4955(2) 0.38086(13) 0.0156(3) Uani d 1 . .
S S1 0.11856(4) 0.82437(6) 0.68872(3) 0.01816(10) Uani d 1 . .
N N2 -0.08338(13) 0.8022(2) 0.58644(11) 0.0176(3) Uani d 1 . .
N N1 0.06267(14) 0.7483(2) 0.50747(11) 0.0200(3) Uani d 1 . .
C C7 0.02646(15) 0.7895(2) 0.58804(13) 0.0151(3) Uani d 1 . .
C C8 -0.00758(17) 0.7148(3) 0.41781(14) 0.0246(4) Uani d 1 . .
H H8A -0.047350 0.815454 0.396036 0.037 Uiso calc 1 . .
H H8B -0.059595 0.627044 0.426005 0.037 Uiso calc 1 . .
H H8C 0.037788 0.679776 0.372135 0.037 Uiso calc 1 . .
C C9 -0.13552(16) 0.8376(3) 0.66947(14) 0.0209(4) Uani d 1 . .
H H9A -0.214573 0.846388 0.651024 0.031 Uiso calc 1 . .
H H9B -0.107126 0.941899 0.697532 0.031 Uiso calc 1 . .
H H9C -0.119166 0.747877 0.714471 0.031 Uiso calc 1 . .
H H1N2 -0.1260(18) 0.787(3) 0.5348(13) 0.024(6) Uiso d 1 . .
H H1N1 0.1308(14) 0.746(3) 0.5100(17) 0.026(6) Uiso d 1 . .

loop_
_atom_site_aniso_label
_atom_site_aniso_U_11
_atom_site_aniso_U_22
_atom_site_aniso_U_33
_atom_site_aniso_U_12
_atom_site_aniso_U_13
_atom_site_aniso_U_23
I1 0.01526(6) 0.01392(6) 0.01417(6) 0.00206(4) 0.00142(4) -0.00056(4)
I2 0.01310(6) 0.01374(6) 0.01611(6) -0.00219(4) 0.00147(4) 0.00009(4)
F1 0.0200(6) 0.0108(5) 0.0271(6) 0.0014(4) 0.0049(5) -0.0002(5)
F2 0.0143(5) 0.0217(6) 0.0257(6) 0.0030(4) 0.0058(5) -0.0004(5)
F3 0.0168(6) 0.0217(6) 0.0266(6) -0.0082(5) 0.0045(5) -0.0004(5)
F4 0.0245(6) 0.0108(5) 0.0305(6) -0.0024(4) 0.0034(5) 0.0007(5)
C1 0.0146(8) 0.0128(8) 0.0121(8) 0.0015(6) 0.0009(7) -0.0001(6)
C2 0.0135(8) 0.0129(8) 0.0123(8) -0.0017(7) 0.0005(6) 0.0006(7)
C3 0.0169(9) 0.0119(8) 0.0139(8) -0.0006(7) 0.0017(7) -0.0006(7)
C4 0.0132(8) 0.0180(9) 0.0133(8) 0.0015(7) 0.0021(7) -0.0001(7)
C5 0.0148(9) 0.0167(9) 0.0144(8) -0.0055(7) 0.0015(7) 0.0021(7)
C6 0.0204(9) 0.0108(8) 0.0151(8) -0.0008(7) 0.0010(7) 0.0012(7)
S1 0.0120(2) 0.0264(2) 0.0160(2) -0.00103(17) 0.00183(17) -0.00110(18)
N2 0.0125(8) 0.0252(8) 0.0152(7) 0.0004(6) 0.0022(6) -0.0012(7)
N1 0.0110(8) 0.0338(10) 0.0154(7) 0.0017(7) 0.0028(6) 0.0000(7)
C7 0.0132(8) 0.0154(8) 0.0169(8) -0.0006(7) 0.0030(7) 0.0027(7)
C8 0.0200(10) 0.0384(12) 0.0152(9) 0.0043(9) 0.0022(8) -0.0023(9)
C9 0.0147(9) 0.0287(10) 0.0207(9) 0.0020(8) 0.0069(8) -0.0038(8)

loop_
_atom_type_symbol
_atom_type_description
_atom_type_scat_dispersion_real
_atom_type_scat_dispersion_imag
_atom_type_scat_source
C C 0.0033 0.0016 'International Tables Vol C Tables 4.2.6.8 and 6.1.1.4'
H H 0.0000 0.0000 'International Tables Vol C Tables 4.2.6.8 and 6.1.1.4'
F F 0.0171 0.0103 'International Tables Vol C Tables 4.2.6.8 and 6.1.1.4'
I I -0.4742 1.8119 'International Tables Vol C Tables 4.2.6.8 and 6.1.1.4'
N N 0.0061 0.0033 'International Tables Vol C Tables 4.2.6.8 and 6.1.1.4'
S S 0.1246 0.1234 'International Tables Vol C Tables 4.2.6.8 and 6.1.1.4'

loop_
_exptl_crystal_face_index_h
_exptl_crystal_face_index_k
_exptl_crystal_face_index_l
_exptl_crystal_face_perp_dist
0.00 1.00 1.00 0.0460
0.00 -1.00 -1.00 0.0740
0.00 -1.00 0.00 0.0590
0.00 1.00 0.00 0.0390
0.00 0.00 1.00 0.1050
0.00 0.00 -1.00 0.1040
-1.00 -1.00 1.00 0.1080
1.00 1.00 -1.00 0.0710
-1.00 0.00 1.00 0.1520
-1.00 0.00 0.00 0.1040
1.00 0.00 -1.00 0.0910
1.00 0.00 0.00 0.0750
1.00 -1.00 1.00 0.0590
-1.00 1.00 -1.00 0.0660
-1.00 1.00 0.00 0.0510

loop_
_geom_angle_atom_site_label_1
_geom_angle_atom_site_label_2
_geom_angle_atom_site_label_3
_geom_angle_site_symmetry_1
_geom_angle_site_symmetry_3
_geom_angle
_geom_angle_publ_flag
C2 C1 I1 . . 124.49(13) ?
C6 C1 I1 . . 116.70(13) ?
C6 C1 C2 . . 118.80(16) ?
C1 C2 I2 . . 124.03(13) ?
C3 C2 I2 . . 117.09(13) ?
C3 C2 C1 . . 118.85(16) ?
F1 C3 C2 . . 121.22(16) ?
F1 C3 C4 . . 117.13(16) ?
C4 C3 C2 . . 121.64(16) ?
F2 C4 C3 . . 120.69(16) ?
F2 C4 C5 . . 119.70(16) ?
C3 C4 C5 . . 119.60(17) ?
F3 C5 C4 . . 119.73(17) ?
F3 C5 C6 . . 120.95(16) ?
C6 C5 C4 . . 119.33(17) ?
F4 C6 C1 . . 120.88(16) ?
F4 C6 C5 . . 117.34(16) ?
C5 C6 C1 . . 121.78(16) ?
C7 N2 C9 . . 124.06(17) ?
C7 N2 H1N2 . . 118.9(16) ?
C9 N2 H1N2 . . 117.1(16) ?
C7 N1 C8 . . 125.44(16) ?
C7 N1 H1N1 . . 115.5(17) ?
C8 N1 H1N1 . . 119.0(17) ?
N2 C7 S1 . . 121.78(14) ?
N2 C7 N1 . . 117.72(17) ?
N1 C7 S1 . . 120.50(14) ?
N1 C8 H8A . . 109.5 ?
N1 C8 H8B . . 109.5 ?
N1 C8 H8C . . 109.5 ?
H8A C8 H8B . . 109.5 ?
H8A C8 H8C . . 109.5 ?
H8B C8 H8C . . 109.5 ?
N2 C9 H9A . . 109.5 ?
N2 C9 H9B . . 109.5 ?
N2 C9 H9C . . 109.5 ?
H9A C9 H9B . . 109.5 ?
H9A C9 H9C . . 109.5 ?
H9B C9 H9C . . 109.5 ?

loop_
_geom_bond_atom_site_label_1
_geom_bond_atom_site_label_2
_geom_bond_site_symmetry_2
_geom_bond_distance
_geom_bond_publ_flag
I1 C1 . 2.1102(18) ?
I2 C2 . 2.1037(17) ?
F1 C3 . 1.343(2) ?
F2 C4 . 1.342(2) ?
F3 C5 . 1.341(2) ?
F4 C6 . 1.343(2) ?
C1 C2 . 1.399(2) ?
C1 C6 . 1.387(3) ?
C2 C3 . 1.385(2) ?
C3 C4 . 1.379(3) ?
C4 C5 . 1.380(3) ?
C5 C6 . 1.378(3) ?
S1 C7 . 1.7064(19) ?
N2 C7 . 1.337(2) ?
N2 C9 . 1.459(2) ?
N2 H1N2 . 0.843(16) ?
N1 C7 . 1.338(2) ?
N1 C8 . 1.453(3) ?
N1 H1N1 . 0.824(16) ?
C8 H8A . 0.9600 ?
C8 H8B . 0.9600 ?
C8 H8C . 0.9600 ?
C9 H9A . 0.9600 ?
C9 H9B . 0.9600 ?
C9 H9C . 0.9600 ?

loop_
_geom_hbond_atom_site_label_D
_geom_hbond_atom_site_label_H
_geom_hbond_atom_site_label_A
_geom_hbond_site_symmetry_A
_geom_hbond_distance_DH
_geom_hbond_distance_HA
_geom_hbond_distance_DA
_geom_hbond_angle_DHA
C8 H8A I2 1_455 0.96 3.31 4.018(2) 132.3
C8 H8C S1 4_575 0.96 2.94 3.844(2) 156.6
N2 H1N2 I2 1_455 0.843(16) 3.229(18) 3.9949(17) 152(2)
N1 H1N1 I1 3_666 0.824(16) 3.16(2) 3.7433(17) 130(2)
N1 H1N1 F2 . 0.824(16) 2.33(2) 2.9947(19) 138(2)

loop_
_geom_torsion_atom_site_label_1
_geom_torsion_atom_site_label_2
_geom_torsion_atom_site_label_3
_geom_torsion_atom_site_label_4
_geom_torsion_site_symmetry_1
_geom_torsion_site_symmetry_2
_geom_torsion_site_symmetry_3
_geom_torsion_site_symmetry_4
_geom_torsion
_geom_torsion_publ_flag
I1 C1 C2 I2 . . . . 1.4(2) ?
I1 C1 C2 C3 . . . . 179.14(13) ?
I1 C1 C6 F4 . . . . 1.2(2) ?
I1 C1 C6 C5 . . . . -178.74(14) ?
I2 C2 C3 F1 . . . . -0.9(2) ?
I2 C2 C3 C4 . . . . 177.68(14) ?
F1 C3 C4 F2 . . . . 0.2(3) ?
F1 C3 C4 C5 . . . . 178.76(16) ?
F2 C4 C5 F3 . . . . -0.9(3) ?
F2 C4 C5 C6 . . . . 178.93(16) ?
F3 C5 C6 F4 . . . . -0.8(3) ?
F3 C5 C6 C1 . . . . 179.15(16) ?
C1 C2 C3 F1 . . . . -178.85(16) ?
C1 C2 C3 C4 . . . . -0.2(3) ?
C2 C1 C6 F4 . . . . -179.52(16) ?
C2 C1 C6 C5 . . . . 0.6(3) ?
C2 C3 C4 F2 . . . . -178.46(16) ?
C2 C3 C4 C5 . . . . 0.1(3) ?
C3 C4 C5 F3 . . . . -179.48(16) ?
C3 C4 C5 C6 . . . . 0.4(3) ?
C4 C5 C6 F4 . . . . 179.38(16) ?
C4 C5 C6 C1 . . . . -0.7(3) ?
C6 C1 C2 I2 . . . . -177.85(13) ?
C6 C1 C2 C3 . . . . -0.1(3) ?
C8 N1 C7 S1 . . . . 179.62(17) ?
C8 N1 C7 N2 . . . . -0.4(3) ?
C9 N2 C7 S1 . . . . -3.3(3) ?
C9 N2 C7 N1 . . . . 176.79(18) ?

_cod_database_fobs_code 2022438
